data_7132692
loop_
_publ_author_name
'Bernt, Felix'
'Leonhardt, Christopher M.'
'Schatz, Dominic'
'Wegner, Hermann A.'

_publ_section_title
;
 Synthesis and investigation of a <i>meta</i>[6]cycloparaphenylene gold(I)
 <i>N</i>-heterocyclic carbene complex.
;
_journal_issue 22
_journal_name_full 'Chemical communications (Cambridge, England)'
_journal_page_first 3055
_journal_page_last 3058
_journal_paper_doi 10.1039/d3cc06225b
_journal_volume 60
_journal_year 2024
_chemical_formula_sum 'C44 H36 Br Cl2 N3'
_chemical_formula_weight 757.57
_space_group_crystal_system monoclinic
_space_group_IT_number 14
_space_group_name_Hall '-P 2ybc'
_space_group_name_H-M_alt 'P 1 21/c 1'
_atom_sites_solution_hydrogens geom
_atom_sites_solution_primary dual
_atom_sites_solution_secondary difmap
_audit_creation_method SHELXL-2018/3
_audit_update_record
;
2023-10-26 deposited with the CCDC.	2024-02-08 downloaded from the CCDC.
;
_cell_angle_alpha 90
_cell_angle_beta 92.941(4)
_cell_angle_gamma 90
_cell_formula_units_Z 4
_cell_length_a 15.5477(17)
_cell_length_b 14.2729(13)
_cell_length_c 16.1793(16)
_cell_measurement_reflns_used 9553
_cell_measurement_temperature 100(2)
_cell_measurement_theta_max 31.02
_cell_measurement_theta_min 2.28
_cell_volume 3585.6(6)
_computing_cell_refinement 'Bruker SAINT'
_computing_data_collection 'Bruker APEX2'
_computing_data_reduction 'Bruker SAINT'
_computing_molecular_graphics 'Bruker SHELXTL'
_computing_publication_material 'Bruker SHELXTL'
_computing_structure_refinement 'SHELXL-2018/3 (Sheldrick, 2018)'
_computing_structure_solution 'SHELXT 2018/2 (Sheldrick, 2018)'
_diffrn_ambient_temperature 100(2)
_diffrn_detector_area_resol_mean 7.3910
_diffrn_measured_fraction_theta_full 1.000
_diffrn_measured_fraction_theta_max 1.000
_diffrn_measurement_device_type 'Bruker APEX-II CCD'
_diffrn_measurement_method '\f and \w scans'
_diffrn_radiation_type MoK\a
_diffrn_radiation_wavelength 0.71073
_diffrn_reflns_av_R_equivalents 0.1070
_diffrn_reflns_av_unetI/netI 0.0355
_diffrn_reflns_Laue_measured_fraction_full 1.000
_diffrn_reflns_Laue_measured_fraction_max 1.000
_diffrn_reflns_limit_h_max 22
_diffrn_reflns_limit_h_min -22
_diffrn_reflns_limit_k_max 20
_diffrn_reflns_limit_k_min -20
_diffrn_reflns_limit_l_max 23
_diffrn_reflns_limit_l_min -23
_diffrn_reflns_number 457779
_diffrn_reflns_point_group_measured_fraction_full 1.000
_diffrn_reflns_point_group_measured_fraction_max 1.000
_diffrn_reflns_theta_full 25.242
_diffrn_reflns_theta_max 31.505
_diffrn_reflns_theta_min 1.938
_diffrn_source 'I\mS micro-focus sealed tube, multilayer optics'
_exptl_absorpt_coefficient_mu 1.332
_exptl_absorpt_correction_T_max 0.7448
_exptl_absorpt_correction_T_min 0.6765
_exptl_absorpt_correction_type none
_exptl_absorpt_process_details SADABS-2016/2
_exptl_crystal_colour yellow
_exptl_crystal_density_diffrn 1.403
_exptl_crystal_density_method 'not measured'
_exptl_crystal_description block
_exptl_crystal_F_000 1560
_exptl_crystal_recrystallization_method 'Vapour deposition'
_exptl_crystal_size_max 0.352
_exptl_crystal_size_mid 0.257
_exptl_crystal_size_min 0.215
_refine_diff_density_max 2.213
_refine_diff_density_min -2.198
_refine_diff_density_rms 0.131
_refine_ls_extinction_method none
_refine_ls_goodness_of_fit_ref 1.023
_refine_ls_hydrogen_treatment constr
_refine_ls_matrix_type full
_refine_ls_number_parameters 454
_refine_ls_number_reflns 11920
_refine_ls_number_restraints 0
_refine_ls_restrained_S_all 1.023
_refine_ls_R_factor_all 0.0854
_refine_ls_R_factor_gt 0.0666
_refine_ls_shift/su_max 0.002
_refine_ls_shift/su_mean 0.000
_refine_ls_structure_factor_coef Fsqd
_refine_ls_weighting_details 'w=1/[\s^2^(Fo^2^)+(0.1168P)^2^+8.9879P] where P=(Fo^2^+2Fc^2^)/3'
_refine_ls_weighting_scheme calc
_refine_ls_wR_factor_gt 0.1907
_refine_ls_wR_factor_ref 0.2144
_reflns_Friedel_coverage 0.000
_reflns_number_gt 9553
_reflns_number_total 11920
_reflns_threshold_expression 'I > 2\s(I)'
_cod_data_source_file d3cc06225b2.cif
_cod_data_source_block DK23066_a
_cod_depositor_comments 'Adding full bibliography for 7132692--7132693.cif.'
_cod_original_sg_symbol_H-M 'P 21/c'
_cod_database_code 7132692
_shelx_shelxl_version_number 2018/3
_shelx_space_group_comment
; 
The symmetry employed for this shelxl refinement is uniquely defined 
by the following loop, which should always be used as a source of 
symmetry information in preference to the above space-group names. 
They are only intended as comments. 
;
_shelx_estimated_absorpt_t_min 0.651
_shelx_estimated_absorpt_t_max 0.763

loop_
_space_group_symop_operation_xyz
'x, y, z'
'-x, y+1/2, -z+1/2'
'-x, -y, -z'
'x, -y-1/2, z-1/2'

loop_
_atom_site_label
_atom_site_type_symbol
_atom_site_fract_x
_atom_site_fract_y
_atom_site_fract_z
_atom_site_U_iso_or_equiv
_atom_site_adp_type
_atom_site_occupancy
_atom_site_site_symmetry_order
_atom_site_calc_flag
_atom_site_refinement_flags_posn
_atom_site_refinement_flags_adp
_atom_site_refinement_flags_occupancy
_atom_site_disorder_assembly
_atom_site_disorder_group
Br1 Br 0.37834(2) 0.49494(2) 1.11200(2) 0.03152(10) Uani 1 1 d . . . . .
Cl1 Cl 0.09764(7) 1.08741(7) 0.03341(7) 0.0477(2) Uani 1 1 d . . . . .
Cl2 Cl 0.13165(12) 1.20232(12) 0.18127(8) 0.0843(5) Uani 1 1 d . . . . .
N1 N 0.39764(13) 0.87271(15) 0.38798(13) 0.0188(4) Uani 1 1 d . . . . .
N2 N 0.30668(14) 0.95488(16) 0.31329(13) 0.0206(4) Uani 1 1 d . . . . .
N3 N 0.8630(2) 0.4606(3) 0.6267(2) 0.0500(8) Uani 1 1 d . . . . .
C1 C 0.39142(15) 0.75370(18) 0.49535(14) 0.0185(4) Uani 1 1 d . . . . .
C2 C 0.42712(15) 0.66469(17) 0.50795(14) 0.0185(4) Uani 1 1 d . . . . .
H2 H 0.485426 0.653394 0.496098 0.022 Uiso 1 1 calc R U . . .
C3 C 0.37679(16) 0.59214(18) 0.53810(15) 0.0189(4) Uani 1 1 d . . . . .
C4 C 0.29041(16) 0.61077(18) 0.55236(15) 0.0196(4) Uani 1 1 d . . . . .
H4 H 0.253913 0.560361 0.566146 0.024 Uiso 1 1 calc R U . . .
C5 C 0.25615(15) 0.70142(18) 0.54692(15) 0.0192(4) Uani 1 1 d . . . . .
C6 C 0.30752(16) 0.77285(18) 0.51806(15) 0.0205(4) Uani 1 1 d . . . . .
H6 H 0.285615 0.834888 0.513746 0.025 Uiso 1 1 calc R U . . .
C7 C 0.40998(17) 0.50156(16) 0.57183(16) 0.0196(4) Uani 1 1 d . . . . .
C8 C 0.47762(17) 0.50070(16) 0.63231(17) 0.0201(4) Uani 1 1 d . . . . .
H8 H 0.517242 0.551404 0.635324 0.024 Uiso 1 1 calc R U . . .
C9 C 0.48787(16) 0.42681(18) 0.68817(17) 0.0215(4) Uani 1 1 d . . . . .
H9 H 0.534267 0.427791 0.728717 0.026 Uiso 1 1 calc R U . . .
C10 C 0.43017(17) 0.35062(17) 0.68520(16) 0.0212(4) Uani 1 1 d . . . . .
C11 C 0.37158(17) 0.34533(19) 0.61642(16) 0.0229(5) Uani 1 1 d . . . . .
H11 H 0.338494 0.289968 0.607403 0.028 Uiso 1 1 calc R U . . .
C12 C 0.36108(17) 0.41954(18) 0.56129(17) 0.0227(5) Uani 1 1 d . . . . .
H12 H 0.320184 0.414642 0.515808 0.027 Uiso 1 1 calc R U . . .
C13 C 0.41363(17) 0.29333(18) 0.75949(17) 0.0223(5) Uani 1 1 d . . . . .
C14 C 0.43140(16) 0.33222(18) 0.83840(17) 0.0222(5) Uani 1 1 d . . . . .
H14 H 0.478654 0.373867 0.847180 0.027 Uiso 1 1 calc R U . . .
C15 C 0.38023(17) 0.31008(19) 0.90360(17) 0.0230(5) Uani 1 1 d . . . . .
H15 H 0.393466 0.336352 0.956686 0.028 Uiso 1 1 calc R U . . .
C16 C 0.30955(18) 0.24981(19) 0.89252(17) 0.0246(5) Uani 1 1 d . . . . .
C17 C 0.3073(2) 0.19412(19) 0.82076(19) 0.0276(5) Uani 1 1 d . . . . .
H17 H 0.270231 0.141187 0.816970 0.033 Uiso 1 1 calc R U . . .
C18 C 0.35826(19) 0.21529(18) 0.75541(19) 0.0267(5) Uani 1 1 d . . . . .
H18 H 0.355785 0.176763 0.707464 0.032 Uiso 1 1 calc R U . . .
C19 C 0.22986(18) 0.27281(19) 0.93649(17) 0.0242(5) Uani 1 1 d . . . . .
C20 C 0.23164(18) 0.3375(2) 1.00254(16) 0.0248(5) Uani 1 1 d . . . . .
H20 H 0.278470 0.336940 1.042635 0.030 Uiso 1 1 calc R U . . .
C21 C 0.16541(17) 0.4021(2) 1.00942(16) 0.0243(5) Uani 1 1 d . . . . .
H21 H 0.167648 0.445557 1.053949 0.029 Uiso 1 1 calc R U . . .
C22 C 0.09526(16) 0.4037(2) 0.95120(16) 0.0230(5) Uani 1 1 d . . . . .
C23 C 0.08352(18) 0.3237(2) 0.90202(18) 0.0258(5) Uani 1 1 d . . . . .
H23 H 0.029624 0.313565 0.873045 0.031 Uiso 1 1 calc R U . . .
C24 C 0.14893(19) 0.2592(2) 0.89484(17) 0.0258(5) Uani 1 1 d . . . . .
H24 H 0.139286 0.205067 0.861478 0.031 Uiso 1 1 calc R U . . .
C25 C 0.05578(17) 0.49326(19) 0.92106(17) 0.0224(5) Uani 1 1 d . . . . .
C26 C 0.10333(17) 0.5758(2) 0.93225(17) 0.0241(5) Uani 1 1 d . . . . .
H26 H 0.140082 0.583530 0.980511 0.029 Uiso 1 1 calc R U . . .
C27 C 0.09731(17) 0.64676(19) 0.87342(17) 0.0235(5) Uani 1 1 d . . . . .
H27 H 0.130407 0.702213 0.881781 0.028 Uiso 1 1 calc R U . . .
C28 C 0.04328(16) 0.63773(19) 0.80213(16) 0.0219(5) Uani 1 1 d . . . . .
C29 C -0.01798(16) 0.5655(2) 0.80172(17) 0.0248(5) Uani 1 1 d . . . . .
H29 H -0.064108 0.565225 0.760877 0.030 Uiso 1 1 calc R U . . .
C30 C -0.01198(18) 0.4946(2) 0.86015(18) 0.0248(5) Uani 1 1 d . . . . .
H30 H -0.054095 0.446286 0.859044 0.030 Uiso 1 1 calc R U . . .
C31 C 0.06843(16) 0.68330(19) 0.72430(16) 0.0214(4) Uani 1 1 d . . . . .
C32 C 0.12252(17) 0.76193(19) 0.72363(17) 0.0226(5) Uani 1 1 d . . . . .
H32 H 0.122814 0.805150 0.768294 0.027 Uiso 1 1 calc R U . . .
C33 C 0.17574(16) 0.77748(18) 0.65844(16) 0.0219(4) Uani 1 1 d . . . . .
H33 H 0.212270 0.830858 0.659253 0.026 Uiso 1 1 calc R U . . .
C34 C 0.17590(16) 0.71527(18) 0.59181(16) 0.0206(4) Uani 1 1 d . . . . .
C35 C 0.10987(16) 0.6485(2) 0.58511(16) 0.0231(5) Uani 1 1 d . . . . .
H35 H 0.101054 0.613668 0.535354 0.028 Uiso 1 1 calc R U . . .
C36 C 0.05726(16) 0.63266(19) 0.65034(17) 0.0226(5) Uani 1 1 d . . . . .
H36 H 0.013015 0.586845 0.644809 0.027 Uiso 1 1 calc R U . . .
C37 C 0.44396(16) 0.83211(18) 0.46100(15) 0.0205(4) Uani 1 1 d . . . . .
H37A H 0.454265 0.881066 0.503715 0.025 Uiso 1 1 calc R U . . .
H37B H 0.500477 0.807725 0.445365 0.025 Uiso 1 1 calc R U . . .
C38 C 0.34499(16) 0.94595(17) 0.38844(15) 0.0202(4) Uani 1 1 d . . . . .
H38 H 0.336130 0.985337 0.434571 0.024 Uiso 1 1 calc R U . . .
C39 C 0.3929(2) 0.8332(2) 0.31027(16) 0.0271(5) Uani 1 1 d . . . . .
H39 H 0.423638 0.779882 0.292804 0.033 Uiso 1 1 calc R U . . .
C40 C 0.3360(2) 0.8849(2) 0.26354(16) 0.0274(5) Uani 1 1 d . . . . .
H40 H 0.319469 0.874697 0.206921 0.033 Uiso 1 1 calc R U . . .
C41 C 0.24422(18) 1.0276(2) 0.28687(18) 0.0260(5) Uani 1 1 d . . . . .
H41A H 0.191625 0.997898 0.263407 0.039 Uiso 1 1 calc R U . . .
H41B H 0.269064 1.067434 0.244916 0.039 Uiso 1 1 calc R U . . .
H41C H 0.230332 1.065869 0.334658 0.039 Uiso 1 1 calc R U . . .
C42 C 0.0615(3) 1.1804(3) 0.0917(2) 0.0454(9) Uani 1 1 d . . . . .
H42A H 0.002915 1.166204 0.109531 0.054 Uiso 1 1 calc R U . . .
H42B H 0.057857 1.237445 0.056882 0.054 Uiso 1 1 calc R U . . .
C43 C 0.7077(2) 0.4346(3) 0.6707(2) 0.0388(7) Uani 1 1 d . . . . .
H43A H 0.666148 0.468161 0.634016 0.058 Uiso 1 1 calc R U . . .
H43B H 0.702561 0.456228 0.727744 0.058 Uiso 1 1 calc R U . . .
H43C H 0.695859 0.367180 0.667653 0.058 Uiso 1 1 calc R U . . .
C44 C 0.7952(2) 0.4527(3) 0.6449(2) 0.0351(6) Uani 1 1 d . . . . .

loop_
_atom_site_aniso_label
_atom_site_aniso_U_11
_atom_site_aniso_U_22
_atom_site_aniso_U_33
_atom_site_aniso_U_23
_atom_site_aniso_U_13
_atom_site_aniso_U_12
Br1 0.04044(19) 0.02912(16) 0.02428(15) 0.00495(10) -0.00531(12) -0.01115(11)
Cl1 0.0540(5) 0.0355(4) 0.0539(5) -0.0003(4) 0.0061(4) 0.0029(4)
Cl2 0.1172(12) 0.0889(10) 0.0439(6) -0.0166(6) -0.0247(7) 0.0581(9)
N1 0.0195(9) 0.0206(9) 0.0163(9) 0.0012(7) 0.0006(7) 0.0004(7)
N2 0.0210(9) 0.0213(9) 0.0193(9) 0.0035(7) 0.0001(7) -0.0008(7)
N3 0.0417(17) 0.068(2) 0.0402(17) -0.0023(16) 0.0008(13) -0.0129(17)
C1 0.0181(10) 0.0220(10) 0.0152(9) 0.0004(8) -0.0002(7) 0.0005(8)
C2 0.0185(10) 0.0210(10) 0.0159(9) -0.0015(8) 0.0015(8) 0.0007(8)
C3 0.0198(10) 0.0208(10) 0.0162(9) -0.0022(8) 0.0016(8) 0.0014(8)
C4 0.0198(10) 0.0235(11) 0.0156(9) -0.0013(8) 0.0008(8) 0.0008(8)
C5 0.0177(10) 0.0241(11) 0.0157(9) 0.0012(8) 0.0003(7) 0.0017(8)
C6 0.0193(10) 0.0225(11) 0.0197(10) 0.0029(8) 0.0010(8) 0.0033(8)
C7 0.0206(10) 0.0192(10) 0.0195(10) -0.0020(8) 0.0052(8) 0.0024(8)
C8 0.0191(10) 0.0183(10) 0.0230(11) 0.0005(8) 0.0027(8) 0.0006(8)
C9 0.0190(10) 0.0204(10) 0.0253(11) 0.0004(9) 0.0030(8) 0.0017(8)
C10 0.0231(11) 0.0169(10) 0.0242(11) -0.0018(8) 0.0057(9) 0.0016(8)
C11 0.0259(12) 0.0191(10) 0.0242(12) -0.0050(9) 0.0056(9) -0.0009(9)
C12 0.0245(11) 0.0213(11) 0.0224(11) -0.0053(9) 0.0024(9) -0.0006(9)
C13 0.0235(11) 0.0169(10) 0.0268(12) 0.0000(9) 0.0041(9) 0.0026(8)
C14 0.0195(10) 0.0212(11) 0.0258(12) 0.0030(9) 0.0006(9) 0.0000(8)
C15 0.0232(11) 0.0232(11) 0.0220(11) 0.0058(9) -0.0027(9) 0.0003(9)
C16 0.0265(12) 0.0224(11) 0.0246(12) 0.0073(9) -0.0016(9) -0.0031(9)
C17 0.0341(14) 0.0164(10) 0.0323(14) 0.0031(9) 0.0015(11) -0.0038(10)
C18 0.0340(13) 0.0155(10) 0.0308(13) -0.0007(9) 0.0047(11) 0.0012(9)
C19 0.0276(12) 0.0220(11) 0.0226(11) 0.0051(9) -0.0008(9) -0.0032(9)
C20 0.0267(12) 0.0285(12) 0.0190(11) 0.0040(9) -0.0019(9) -0.0032(10)
C21 0.0244(11) 0.0303(13) 0.0183(10) 0.0017(9) 0.0024(9) -0.0044(10)
C22 0.0195(10) 0.0277(12) 0.0220(11) 0.0015(9) 0.0031(8) -0.0043(9)
C23 0.0217(11) 0.0288(13) 0.0268(12) 0.0028(10) -0.0005(9) -0.0075(9)
C24 0.0287(12) 0.0235(12) 0.0248(12) 0.0022(9) -0.0010(9) -0.0074(10)
C25 0.0194(11) 0.0269(12) 0.0210(11) 0.0001(9) 0.0028(9) -0.0018(9)
C26 0.0224(11) 0.0284(12) 0.0216(11) -0.0011(9) 0.0023(9) -0.0031(9)
C27 0.0223(11) 0.0241(11) 0.0242(11) -0.0021(9) 0.0029(9) -0.0007(9)
C28 0.0186(10) 0.0248(11) 0.0226(11) 0.0003(9) 0.0038(8) 0.0023(8)
C29 0.0161(10) 0.0324(13) 0.0259(12) 0.0018(10) 0.0009(9) -0.0009(9)
C30 0.0178(11) 0.0300(13) 0.0266(13) 0.0017(9) 0.0026(9) -0.0028(9)
C31 0.0164(10) 0.0241(11) 0.0239(11) 0.0004(9) 0.0028(8) 0.0034(8)
C32 0.0216(11) 0.0223(11) 0.0242(11) -0.0016(9) 0.0046(9) 0.0027(9)
C33 0.0198(10) 0.0210(11) 0.0251(11) 0.0005(9) 0.0028(9) 0.0028(8)
C34 0.0172(10) 0.0235(11) 0.0212(11) 0.0024(8) 0.0017(8) 0.0029(8)
C35 0.0184(10) 0.0290(12) 0.0218(11) -0.0019(9) -0.0010(8) 0.0008(9)
C36 0.0163(10) 0.0266(12) 0.0246(11) 0.0004(9) -0.0013(8) 0.0001(9)
C37 0.0186(10) 0.0225(11) 0.0200(10) 0.0029(8) -0.0018(8) -0.0006(8)
C38 0.0233(11) 0.0180(10) 0.0192(10) 0.0000(8) 0.0007(8) -0.0009(8)
C39 0.0341(14) 0.0308(13) 0.0168(11) -0.0012(9) 0.0045(9) 0.0059(11)
C40 0.0354(14) 0.0310(13) 0.0156(10) 0.0003(9) 0.0005(9) 0.0040(11)
C41 0.0245(12) 0.0246(12) 0.0286(13) 0.0074(10) -0.0019(10) 0.0022(10)
C42 0.047(2) 0.049(2) 0.0411(18) 0.0108(16) 0.0048(15) 0.0210(17)
C43 0.0307(15) 0.049(2) 0.0365(16) -0.0041(14) 0.0000(12) -0.0044(14)
C44 0.0354(15) 0.0420(17) 0.0274(14) -0.0037(12) -0.0042(11) 0.0039(13)

loop_
_atom_type_symbol
_atom_type_description
_atom_type_scat_dispersion_real
_atom_type_scat_dispersion_imag
_atom_type_scat_source
C C 0.0033 0.0016 'International Tables Vol C Tables 4.2.6.8 and 6.1.1.4'
H H 0.0000 0.0000 'International Tables Vol C Tables 4.2.6.8 and 6.1.1.4'
Br Br -0.2901 2.4595 'International Tables Vol C Tables 4.2.6.8 and 6.1.1.4'
N N 0.0061 0.0033 'International Tables Vol C Tables 4.2.6.8 and 6.1.1.4'
Cl Cl 0.1484 0.1585 'International Tables Vol C Tables 4.2.6.8 and 6.1.1.4'

loop_
_geom_angle_atom_site_label_1
_geom_angle_atom_site_label_2
_geom_angle_atom_site_label_3
_geom_angle
_geom_angle_site_symmetry_1
_geom_angle_site_symmetry_3
_geom_angle_publ_flag
C38 N1 C39 108.8(2) . . ?
C38 N1 C37 125.6(2) . . ?
C39 N1 C37 125.0(2) . . ?
C38 N2 C40 108.6(2) . . ?
C38 N2 C41 126.2(2) . . ?
C40 N2 C41 125.2(2) . . ?
C2 C1 C6 120.5(2) . . ?
C2 C1 C37 120.7(2) . . ?
C6 C1 C37 118.8(2) . . ?
C1 C2 C3 119.9(2) . . ?
C1 C2 H2 120.1 . . ?
C3 C2 H2 120.1 . . ?
C4 C3 C2 118.4(2) . . ?
C4 C3 C7 115.0(2) . . ?
C2 C3 C7 125.6(2) . . ?
C3 C4 C5 122.0(2) . . ?
C3 C4 H4 119.0 . . ?
C5 C4 H4 119.0 . . ?
C6 C5 C4 118.4(2) . . ?
C6 C5 C34 125.2(2) . . ?
C4 C5 C34 114.7(2) . . ?
C5 C6 C1 120.3(2) . . ?
C5 C6 H6 119.9 . . ?
C1 C6 H6 119.9 . . ?
C8 C7 C12 117.5(2) . . ?
C8 C7 C3 119.9(2) . . ?
C12 C7 C3 120.4(2) . . ?
C9 C8 C7 121.1(2) . . ?
C9 C8 H8 119.4 . . ?
C7 C8 H8 119.4 . . ?
C8 C9 C10 120.7(2) . . ?
C8 C9 H9 119.6 . . ?
C10 C9 H9 119.6 . . ?
C11 C10 C9 117.1(2) . . ?
C11 C10 C13 118.6(2) . . ?
C9 C10 C13 122.2(2) . . ?
C12 C11 C10 121.2(2) . . ?
C12 C11 H11 119.4 . . ?
C10 C11 H11 119.4 . . ?
C11 C12 C7 120.9(2) . . ?
C11 C12 H12 119.5 . . ?
C7 C12 H12 119.5 . . ?
C14 C13 C18 116.5(2) . . ?
C14 C13 C10 118.9(2) . . ?
C18 C13 C10 121.9(3) . . ?
C15 C14 C13 120.4(2) . . ?
C15 C14 H14 119.8 . . ?
C13 C14 H14 119.8 . . ?
C14 C15 C16 121.2(3) . . ?
C14 C15 H15 119.4 . . ?
C16 C15 H15 119.4 . . ?
C15 C16 C17 116.1(3) . . ?
C15 C16 C19 117.9(3) . . ?
C17 C16 C19 122.0(3) . . ?
C18 C17 C16 121.0(3) . . ?
C18 C17 H17 119.5 . . ?
C16 C17 H17 119.5 . . ?
C17 C18 C13 120.6(3) . . ?
C17 C18 H18 119.7 . . ?
C13 C18 H18 119.7 . . ?
C24 C19 C20 115.7(3) . . ?
C24 C19 C16 118.9(2) . . ?
C20 C19 C16 121.3(2) . . ?
C21 C20 C19 120.6(2) . . ?
C21 C20 H20 119.7 . . ?
C19 C20 H20 119.7 . . ?
C20 C21 C22 120.7(3) . . ?
C20 C21 H21 119.7 . . ?
C22 C21 H21 119.7 . . ?
C23 C22 C21 116.3(3) . . ?
C23 C22 C25 118.3(2) . . ?
C21 C22 C25 121.8(2) . . ?
C24 C23 C22 121.1(3) . . ?
C24 C23 H23 119.4 . . ?
C22 C23 H23 119.4 . . ?
C23 C24 C19 120.7(3) . . ?
C23 C24 H24 119.6 . . ?
C19 C24 H24 119.6 . . ?
C26 C25 C30 116.9(2) . . ?
C26 C25 C22 118.3(2) . . ?
C30 C25 C22 121.5(2) . . ?
C27 C26 C25 120.6(3) . . ?
C27 C26 H26 119.7 . . ?
C25 C26 H26 119.7 . . ?
C26 C27 C28 121.0(3) . . ?
C26 C27 H27 119.5 . . ?
C28 C27 H27 119.5 . . ?
C27 C28 C29 116.8(2) . . ?
C27 C28 C31 119.0(2) . . ?
C29 C28 C31 121.7(2) . . ?
C30 C29 C28 120.8(2) . . ?
C30 C29 H29 119.6 . . ?
C28 C29 H29 119.6 . . ?
C29 C30 C25 120.7(2) . . ?
C29 C30 H30 119.7 . . ?
C25 C30 H30 119.7 . . ?
C36 C31 C32 117.0(2) . . ?
C36 C31 C28 118.1(2) . . ?
C32 C31 C28 122.7(2) . . ?
C33 C32 C31 120.9(2) . . ?
C33 C32 H32 119.6 . . ?
C31 C32 H32 119.6 . . ?
C32 C33 C34 120.6(2) . . ?
C32 C33 H33 119.7 . . ?
C34 C33 H33 119.7 . . ?
C33 C34 C35 117.5(2) . . ?
C33 C34 C5 119.7(2) . . ?
C35 C34 C5 120.1(2) . . ?
C36 C35 C34 120.7(2) . . ?
C36 C35 H35 119.7 . . ?
C34 C35 H35 119.7 . . ?
C35 C36 C31 120.9(2) . . ?
C35 C36 H36 119.5 . . ?
C31 C36 H36 119.5 . . ?
N1 C37 C1 109.6(2) . . ?
N1 C37 H37A 109.7 . . ?
C1 C37 H37A 109.7 . . ?
N1 C37 H37B 109.7 . . ?
C1 C37 H37B 109.7 . . ?
H37A C37 H37B 108.2 . . ?
N1 C38 N2 108.5(2) . . ?
N1 C38 H38 125.8 . . ?
N2 C38 H38 125.8 . . ?
C40 C39 N1 106.9(2) . . ?
C40 C39 H39 126.5 . . ?
N1 C39 H39 126.5 . . ?
C39 C40 N2 107.2(2) . . ?
C39 C40 H40 126.4 . . ?
N2 C40 H40 126.4 . . ?
N2 C41 H41A 109.5 . . ?
N2 C41 H41B 109.5 . . ?
H41A C41 H41B 109.5 . . ?
N2 C41 H41C 109.5 . . ?
H41A C41 H41C 109.5 . . ?
H41B C41 H41C 109.5 . . ?
Cl1 C42 Cl2 111.8(2) . . ?
Cl1 C42 H42A 109.3 . . ?
Cl2 C42 H42A 109.3 . . ?
Cl1 C42 H42B 109.3 . . ?
Cl2 C42 H42B 109.3 . . ?
H42A C42 H42B 107.9 . . ?
C44 C43 H43A 109.5 . . ?
C44 C43 H43B 109.5 . . ?
H43A C43 H43B 109.5 . . ?
C44 C43 H43C 109.5 . . ?
H43A C43 H43C 109.5 . . ?
H43B C43 H43C 109.5 . . ?
N3 C44 C43 175.4(4) . . ?

loop_
_geom_bond_atom_site_label_1
_geom_bond_atom_site_label_2
_geom_bond_distance
_geom_bond_site_symmetry_2
_geom_bond_publ_flag
Cl1 C42 1.738(4) . ?
Cl2 C42 1.796(4) . ?
N1 C38 1.328(3) . ?
N1 C39 1.376(3) . ?
N1 C37 1.471(3) . ?
N2 C38 1.332(3) . ?
N2 C40 1.376(4) . ?
N2 C41 1.469(3) . ?
N3 C44 1.114(5) . ?
C1 C2 1.397(3) . ?
C1 C6 1.400(3) . ?
C1 C37 1.508(3) . ?
C2 C3 1.401(3) . ?
C2 H2 0.9500 . ?
C3 C4 1.400(3) . ?
C3 C7 1.486(3) . ?
C4 C5 1.400(3) . ?
C4 H4 0.9500 . ?
C5 C6 1.391(4) . ?
C5 C34 1.489(3) . ?
C6 H6 0.9500 . ?
C7 C8 1.399(4) . ?
C7 C12 1.401(4) . ?
C8 C9 1.393(4) . ?
C8 H8 0.9500 . ?
C9 C10 1.409(4) . ?
C9 H9 0.9500 . ?
C10 C11 1.403(4) . ?
C10 C13 1.487(4) . ?
C11 C12 1.389(4) . ?
C11 H11 0.9500 . ?
C12 H12 0.9500 . ?
C13 C14 1.406(4) . ?
C13 C18 1.407(4) . ?
C14 C15 1.390(4) . ?
C14 H14 0.9500 . ?
C15 C16 1.400(4) . ?
C15 H15 0.9500 . ?
C16 C17 1.406(4) . ?
C16 C19 1.496(4) . ?
C17 C18 1.387(4) . ?
C17 H17 0.9500 . ?
C18 H18 0.9500 . ?
C19 C24 1.410(4) . ?
C19 C20 1.412(4) . ?
C20 C21 1.391(4) . ?
C20 H20 0.9500 . ?
C21 C22 1.404(4) . ?
C21 H21 0.9500 . ?
C22 C23 1.398(4) . ?
C22 C25 1.489(4) . ?
C23 C24 1.381(4) . ?
C23 H23 0.9500 . ?
C24 H24 0.9500 . ?
C25 C26 1.398(4) . ?
C25 C30 1.405(4) . ?
C26 C27 1.389(4) . ?
C26 H26 0.9500 . ?
C27 C28 1.398(4) . ?
C27 H27 0.9500 . ?
C28 C29 1.404(4) . ?
C28 C31 1.487(4) . ?
C29 C30 1.385(4) . ?
C29 H29 0.9500 . ?
C30 H30 0.9500 . ?
C31 C36 1.401(4) . ?
C31 C32 1.403(4) . ?
C32 C33 1.391(4) . ?
C32 H32 0.9500 . ?
C33 C34 1.397(4) . ?
C33 H33 0.9500 . ?
C34 C35 1.401(4) . ?
C35 C36 1.387(4) . ?
C35 H35 0.9500 . ?
C36 H36 0.9500 . ?
C37 H37A 0.9900 . ?
C37 H37B 0.9900 . ?
C38 H38 0.9500 . ?
C39 C40 1.351(4) . ?
C39 H39 0.9500 . ?
C40 H40 0.9500 . ?
C41 H41A 0.9800 . ?
C41 H41B 0.9800 . ?
C41 H41C 0.9800 . ?
C42 H42A 0.9900 . ?
C42 H42B 0.9900 . ?
C43 C44 1.467(5) . ?
C43 H43A 0.9800 . ?
C43 H43B 0.9800 . ?
C43 H43C 0.9800 . ?
